data_7061191
loop_
_publ_author_name
'Li, Haibo'
'Wang, Yanna'
'Wei, Zhenghe'
'Xia, Lianghong'
'Li, Zhimin'
'Zhang, Tonglai'

_publ_section_title
;
 Alkaline metal and alkaline earth metal salts of
 di(1H-tetrazol-5-yl)methanone (DTO): energetic catalysts for ammonium
 perchlorate decomposition
;
_journal_issue 9
_journal_name_full 'New Journal of Chemistry'
_journal_page_first 4462
_journal_page_last 4469
_journal_paper_doi 10.1039/D1NJ04594F
_journal_volume 46
_journal_year 2022
_chemical_formula_moiety 'C6 H16 N16 Na4 O10, H4 O2'
_chemical_formula_sum 'C6 H20 N16 Na4 O12'
_chemical_formula_weight 600.34
_space_group_crystal_system orthorhombic
_space_group_IT_number 62
_space_group_name_Hall '-P 2ac 2n'
_space_group_name_H-M_alt 'P n m a'
_atom_sites_solution_hydrogens difmap
_atom_sites_solution_primary direct
_audit_creation_date 2021-12-29
_audit_creation_method
;
Olex2 1.3
(compiled 2020.11.12 svn.r5f609507 for OlexSys, GUI svn.r6408)
;
_audit_update_record
;
2022-01-03 deposited with the CCDC.	2022-01-11 downloaded from the CCDC.
;
_cell_angle_alpha 90
_cell_angle_beta 90
_cell_angle_gamma 90
_cell_formula_units_Z 2
_cell_length_a 6.8000(14)
_cell_length_b 7.5000(15)
_cell_length_c 24.200(5)
_cell_measurement_reflns_used 2821
_cell_measurement_temperature 153.15
_cell_measurement_theta_max 27.4816
_cell_measurement_theta_min 2.6926
_cell_volume 1234.2(4)
_computing_cell_refinement 'CrystalClear (Rigaku Inc., 2008)'
_computing_data_collection 'CrystalClear (Rigaku Inc., 2008)'
_computing_data_reduction 'CrystalClear (Rigaku Inc., 2008)'
_computing_molecular_graphics 'Olex2 1.3 (Dolomanov et al., 2009)'
_computing_publication_material 'Olex2 1.3 (Dolomanov et al., 2009)'
_computing_structure_refinement 'SHELXL 2018/3 (Sheldrick, 2015)'
_computing_structure_solution 'SHELXS  (Sheldrick, 2008)'
_diffrn_ambient_temperature 153.15
_diffrn_measured_fraction_theta_full 0.972
_diffrn_measured_fraction_theta_max 0.972
_diffrn_measurement_device_type 'Bruker P4'
_diffrn_measurement_method '\w scans'
_diffrn_radiation_monochromator graphite
_diffrn_radiation_type MoK\a
_diffrn_radiation_wavelength 0.71073
_diffrn_reflns_av_R_equivalents 0.0285
_diffrn_reflns_av_unetI/netI 0.0415
_diffrn_reflns_Laue_measured_fraction_full 0.972
_diffrn_reflns_Laue_measured_fraction_max 0.972
_diffrn_reflns_limit_h_max 8
_diffrn_reflns_limit_h_min -5
_diffrn_reflns_limit_k_max 5
_diffrn_reflns_limit_k_min -8
_diffrn_reflns_limit_l_max 28
_diffrn_reflns_limit_l_min -12
_diffrn_reflns_number 2553
_diffrn_reflns_point_group_measured_fraction_full 0.972
_diffrn_reflns_point_group_measured_fraction_max 0.972
_diffrn_reflns_theta_full 24.992
_diffrn_reflns_theta_max 24.992
_diffrn_reflns_theta_min 3.112
_exptl_absorpt_coefficient_mu 0.202
_exptl_absorpt_correction_T_max 1.0000
_exptl_absorpt_correction_T_min 0.6473
_exptl_absorpt_correction_type multi-scan
_exptl_absorpt_process_details 'CrystalClear (Rigaku Inc., 2008)'
_exptl_crystal_colour colorless
_exptl_crystal_density_diffrn 1.615
_exptl_crystal_description block
_exptl_crystal_F_000 616
_exptl_crystal_size_max 0.23
_exptl_crystal_size_mid 0.21
_exptl_crystal_size_min 0.16
_refine_diff_density_max 0.386
_refine_diff_density_min -0.657
_refine_diff_density_rms 0.105
_refine_ls_extinction_method none
_refine_ls_goodness_of_fit_ref 1.264
_refine_ls_hydrogen_treatment constr
_refine_ls_matrix_type full
_refine_ls_number_parameters 109
_refine_ls_number_reflns 1138
_refine_ls_number_restraints 0
_refine_ls_restrained_S_all 1.264
_refine_ls_R_factor_all 0.0865
_refine_ls_R_factor_gt 0.0844
_refine_ls_shift/su_max 0.000
_refine_ls_shift/su_mean 0.000
_refine_ls_structure_factor_coef Fsqd
_refine_ls_weighting_details 'w=1/[\s^2^(Fo^2^)+10.7696P] where P=(Fo^2^+2Fc^2^)/3'
_refine_ls_weighting_scheme calc
_refine_ls_wR_factor_gt 0.1869
_refine_ls_wR_factor_ref 0.1878
_reflns_Friedel_coverage 0.000
_reflns_number_gt 1096
_reflns_number_total 1138
_reflns_threshold_expression 'I > 2\s(I)'
_cod_data_source_file d1nj04594f2.cif
_cod_data_source_block a_pl
_cod_depositor_comments 'Adding full bibliography for 7061189--7061194.cif.'
_cod_database_code 7061191
_shelx_shelxl_version_number 2018/3
_shelx_space_group_comment
;
The symmetry employed for this shelxl refinement is uniquely defined
by the following loop, which should always be used as a source of
symmetry information in preference to the above space-group names.
They are only intended as comments.
;
_shelx_estimated_absorpt_t_max 0.968
_shelx_estimated_absorpt_t_min 0.955
_olex2_refinement_description
;
1. Fixed Uiso
 At 1.2 times of:
  All O(H,H) groups
2. Others
 Fixed Sof: H3B(0.5)
3.a Riding coordinates:
 O2(H2A,H2B), O1(H1A,H1B), O3(H3A,H3B)
;
_olex2_submission_special_instructions 'No special instructions were received'

loop_
_space_group_symop_operation_xyz
'x, y, z'
'-x+1/2, -y, z+1/2'
'x+1/2, -y+1/2, -z+1/2'
'-x, y+1/2, -z'
'-x, -y, -z'
'x-1/2, y, -z-1/2'
'-x-1/2, y-1/2, z-1/2'
'x, -y-1/2, z'

loop_
_atom_site_label
_atom_site_type_symbol
_atom_site_fract_x
_atom_site_fract_y
_atom_site_fract_z
_atom_site_U_iso_or_equiv
_atom_site_adp_type
_atom_site_occupancy
_atom_site_site_symmetry_order
_atom_site_calc_flag
_atom_site_refinement_flags_posn
_atom_site_refinement_flags_adp
_atom_site_refinement_flags_occupancy
_atom_site_disorder_assembly
_atom_site_disorder_group
Na1 Na -0.1031(4) 0.250000 0.56896(11) 0.0180(7) Uani 1 2 d S T P . .
Na2 Na 0.1743(4) 0.250000 0.75415(11) 0.0166(7) Uani 1 2 d S T P . .
N2 N 0.3238(10) 0.250000 0.6625(3) 0.0291(19) Uani 1 2 d S T P . .
O2 O -0.0994(5) 0.5353(5) 0.60833(15) 0.0225(9) Uani 1 1 d . . . . .
H2A H -0.205643 0.586432 0.600340 0.027 Uiso 1 1 d R U . . .
H2B H -0.005753 0.590552 0.593510 0.027 Uiso 1 1 d R U . . .
O4 O 0.1654(8) 0.250000 0.5019(2) 0.0239(14) Uani 1 2 d S T P . .
N5 N 0.6857(9) 0.250000 0.4835(3) 0.0221(16) Uani 1 2 d S T P . .
N1 N 0.2341(9) 0.250000 0.6139(3) 0.0252(17) Uani 1 2 d S T P . .
N3 N 0.5167(9) 0.250000 0.6552(3) 0.0231(16) Uani 1 2 d S T P . .
O1 O -0.0624(6) 0.0373(7) 0.72180(16) 0.0363(12) Uani 1 1 d . . . . .
H1A H -0.084364 0.000604 0.689567 0.044 Uiso 1 1 d R U . . .
H1B H -0.146244 0.015304 0.746337 0.044 Uiso 1 1 d R U . . .
N8 N 0.4486(9) 0.250000 0.4213(2) 0.0176(14) Uani 1 2 d S T P . .
N4 N 0.5559(9) 0.250000 0.6006(2) 0.0211(15) Uani 1 2 d S T P . .
N7 N 0.6194(9) 0.250000 0.3951(2) 0.0195(15) Uani 1 2 d S T P . .
C3 C 0.4925(11) 0.250000 0.4751(3) 0.0142(15) Uani 1 2 d S T P . .
N6 N 0.7623(9) 0.250000 0.4322(2) 0.0206(15) Uani 1 2 d S T P . .
C1 C 0.3793(10) 0.250000 0.5767(3) 0.0145(16) Uani 1 2 d S T P . .
C2 C 0.3352(11) 0.250000 0.5174(3) 0.0164(16) Uani 1 2 d S T P . .
O3 O 0.7088(9) 0.250000 0.2815(2) 0.043(2) Uani 1 2 d S T P . .
H3A H 0.683047 0.250000 0.315510 0.052 Uiso 1 2 d R U P . .
H3B H 0.822237 0.277980 0.270920 0.052 Uiso 0.5 1 d R U P . .

loop_
_atom_site_aniso_label
_atom_site_aniso_U_11
_atom_site_aniso_U_22
_atom_site_aniso_U_33
_atom_site_aniso_U_23
_atom_site_aniso_U_13
_atom_site_aniso_U_12
Na1 0.0118(14) 0.0267(17) 0.0154(14) 0.000 0.0003(11) 0.000
Na2 0.0142(15) 0.0231(16) 0.0124(13) 0.000 0.0008(11) 0.000
N2 0.016(3) 0.060(6) 0.011(3) 0.000 0.001(3) 0.000
O2 0.0162(18) 0.021(2) 0.030(2) 0.0091(17) -0.0026(15) -0.0039(17)
O4 0.011(3) 0.046(4) 0.014(3) 0.000 -0.002(2) 0.000
N5 0.015(3) 0.038(4) 0.013(3) 0.000 0.000(3) 0.000
N1 0.011(3) 0.050(5) 0.014(3) 0.000 0.000(3) 0.000
N3 0.017(3) 0.038(4) 0.015(3) 0.000 0.000(3) 0.000
O1 0.024(2) 0.065(3) 0.0196(18) -0.016(2) 0.0009(16) 0.000(2)
N8 0.013(3) 0.028(4) 0.012(3) 0.000 0.000(2) 0.000
N4 0.012(3) 0.040(4) 0.011(3) 0.000 0.000(2) 0.000
N7 0.011(3) 0.034(4) 0.013(3) 0.000 0.000(2) 0.000
C3 0.016(4) 0.015(4) 0.012(3) 0.000 0.002(3) 0.000
N6 0.014(3) 0.036(4) 0.012(3) 0.000 0.004(2) 0.000
C1 0.009(3) 0.025(4) 0.009(3) 0.000 0.000(3) 0.000
C2 0.016(4) 0.021(4) 0.013(3) 0.000 0.000(3) 0.000
O3 0.027(3) 0.092(6) 0.010(3) 0.000 0.001(2) 0.000

loop_
_atom_type_symbol
_atom_type_description
_atom_type_scat_dispersion_real
_atom_type_scat_dispersion_imag
_atom_type_scat_source
C C 0.0033 0.0016 'International Tables Vol C Tables 4.2.6.8 and 6.1.1.4'
H H 0.0000 0.0000 'International Tables Vol C Tables 4.2.6.8 and 6.1.1.4'
N N 0.0061 0.0033 'International Tables Vol C Tables 4.2.6.8 and 6.1.1.4'
Na Na 0.0362 0.0249 'International Tables Vol C Tables 4.2.6.8 and 6.1.1.4'
O O 0.0106 0.0060 'International Tables Vol C Tables 4.2.6.8 and 6.1.1.4'

loop_
_geom_angle_atom_site_label_1
_geom_angle_atom_site_label_2
_geom_angle_atom_site_label_3
_geom_angle
_geom_angle_site_symmetry_1
_geom_angle_site_symmetry_3
_geom_angle_publ_flag
O2 Na1 O2 132.0(2) 8_565 . ?
O2 Na1 O4 105.20(12) . . ?
O2 Na1 O4 105.20(12) 8_565 . ?
O2 Na1 N5 109.88(11) 8_565 1_455 ?
O2 Na1 N5 109.88(11) . 1_455 ?
O2 Na1 N1 79.40(12) 8_565 . ?
O2 Na1 N1 79.40(12) . . ?
O2 Na1 N4 83.27(12) . 1_455 ?
O2 Na1 N4 83.26(12) 8_565 1_455 ?
O4 Na1 N5 83.1(2) . 1_455 ?
O4 Na1 N1 67.0(2) . . ?
N5 Na1 N1 150.2(2) 1_455 . ?
N4 Na1 O4 156.6(2) 1_455 . ?
N4 Na1 N5 73.5(2) 1_455 1_455 ?
N4 Na1 N1 136.3(2) 1_455 . ?
Na2 Na2 Na2 173.23(18) 6_557 6_657 ?
N2 Na2 Na2 61.99(18) . 6_657 ?
N2 Na2 Na2 111.2(2) . 6_557 ?
N2 Na2 N3 178.6(2) . 6_557 ?
N2 Na2 O1 84.95(17) . 3_556 ?
N2 Na2 O1 84.95(17) . 6_657 ?
N3 Na2 Na2 119.4(2) 6_557 6_657 ?
N3 Na2 Na2 67.36(17) 6_557 6_557 ?
N3 Na2 O1 96.11(17) 6_557 6_657 ?
N3 Na2 O1 96.11(17) 6_557 3_556 ?
O1 Na2 Na2 130.60(13) . 6_657 ?
O1 Na2 Na2 130.60(13) 8_565 6_657 ?
O1 Na2 Na2 46.43(12) 8_565 6_557 ?
O1 Na2 Na2 137.59(12) 6_657 6_557 ?
O1 Na2 Na2 44.73(11) 6_657 6_657 ?
O1 Na2 Na2 46.43(11) . 6_557 ?
O1 Na2 Na2 44.73(11) 3_556 6_657 ?
O1 Na2 Na2 137.59(12) 3_556 6_557 ?
O1 Na2 N2 89.02(17) . . ?
O1 Na2 N2 89.02(17) 8_565 . ?
O1 Na2 N3 89.94(16) 8_565 6_557 ?
O1 Na2 N3 89.94(17) . 6_557 ?
O1 Na2 O1 173.83(16) . 3_556 ?
O1 Na2 O1 80.5(2) 3_556 6_657 ?
O1 Na2 O1 173.83(16) 8_565 6_657 ?
O1 Na2 O1 97.69(19) . 6_657 ?
O1 Na2 O1 83.4(2) . 8_565 ?
O1 Na2 O1 97.69(19) 8_565 3_556 ?
N1 N2 Na2 127.9(5) . . ?
N3 N2 Na2 122.4(5) . . ?
N3 N2 N1 109.7(6) . . ?
Na1 O2 H2A 108.3 . . ?
Na1 O2 H2B 106.5 . . ?
H2A O2 H2B 109.2 . . ?
C2 O4 Na1 120.3(5) . . ?
C3 N5 Na1 133.6(5) . 1_655 ?
C3 N5 N6 104.0(6) . . ?
N6 N5 Na1 122.5(5) . 1_655 ?
N2 N1 Na1 142.8(5) . . ?
N2 N1 C1 105.0(6) . . ?
C1 N1 Na1 112.2(5) . . ?
N2 N3 Na2 108.3(4) . 6_657 ?
N2 N3 N4 109.2(6) . . ?
N4 N3 Na2 142.5(5) . 6_657 ?
Na2 O1 Na2 88.85(16) . 6_557 ?
Na2 O1 H1A 107.5 6_557 . ?
Na2 O1 H1A 129.8 . . ?
Na2 O1 H1B 57.8 6_557 . ?
Na2 O1 H1B 110.8 . . ?
H1A O1 H1B 118.1 . . ?
N7 N8 C3 105.8(6) . . ?
N3 N4 Na1 119.7(5) . 1_655 ?
C1 N4 Na1 136.1(5) . 1_655 ?
C1 N4 N3 104.3(6) . . ?
N8 N7 N6 108.5(5) . . ?
N5 C3 N8 111.7(6) . . ?
N5 C3 C2 127.4(7) . . ?
N8 C3 C2 120.8(7) . . ?
N7 N6 N5 110.0(6) . . ?
N1 C1 C2 120.6(6) . . ?
N4 C1 N1 111.9(6) . . ?
N4 C1 C2 127.5(6) . . ?
O4 C2 C3 118.2(6) . . ?
O4 C2 C1 119.8(7) . . ?
C1 C2 C3 121.9(6) . . ?
H3A O3 H3B 119.4 . . ?
H3A O3 H3B 119.4 . 8_565 ?
H3B O3 H3B 28.9 . 8_565 ?

loop_
_geom_bond_atom_site_label_1
_geom_bond_atom_site_label_2
_geom_bond_distance
_geom_bond_site_symmetry_2
_geom_bond_publ_flag
Na1 O2 2.343(4) 8_565 ?
Na1 O2 2.343(4) . ?
Na1 O4 2.443(6) . ?
Na1 N5 2.518(7) 1_455 ?
Na1 N1 2.538(7) . ?
Na1 N4 2.441(7) 1_455 ?
Na2 Na2 3.4059(8) 6_557 ?
Na2 Na2 3.4060(8) 6_657 ?
Na2 N2 2.439(7) . ?
Na2 N3 2.442(7) 6_557 ?
Na2 O1 2.397(5) 8_565 ?
Na2 O1 2.397(5) . ?
Na2 O1 2.468(5) 6_657 ?
Na2 O1 2.468(5) 3_556 ?
N2 N1 1.324(9) . ?
N2 N3 1.324(9) . ?
O2 H2A 0.8401 . ?
O2 H2B 0.8402 . ?
O4 C2 1.214(9) . ?
N5 C3 1.330(10) . ?
N5 N6 1.346(9) . ?
N1 C1 1.337(9) . ?
N3 N4 1.348(9) . ?
O1 H1A 0.8405 . ?
O1 H1B 0.8398 . ?
N8 N7 1.324(9) . ?
N8 C3 1.334(9) . ?
N4 C1 1.333(9) . ?
N7 N6 1.324(9) . ?
C3 C2 1.482(10) . ?
C1 C2 1.465(10) . ?
O3 H3A 0.8402 . ?
O3 H3B 0.8400 . ?
O3 H3B 0.8401 8_565 ?

loop_
_geom_torsion_atom_site_label_1
_geom_torsion_atom_site_label_2
_geom_torsion_atom_site_label_3
_geom_torsion_atom_site_label_4
_geom_torsion
_geom_torsion_site_symmetry_1
_geom_torsion_site_symmetry_2
_geom_torsion_site_symmetry_3
_geom_torsion_site_symmetry_4
_geom_torsion_publ_flag
Na1 O4 C2 C3 180.000(2) . . . . ?
Na1 O4 C2 C1 0.000(3) . . . . ?
Na1 N5 C3 N8 180.000(2) 1_655 . . . ?
Na1 N5 C3 C2 0.000(4) 1_655 . . . ?
Na1 N5 N6 N7 180.000(2) 1_655 . . . ?
Na1 N1 C1 N4 180.000(2) . . . . ?
Na1 N1 C1 C2 0.000(3) . . . . ?
Na1 N4 C1 N1 180.000(3) 1_655 . . . ?
Na1 N4 C1 C2 0.000(5) 1_655 . . . ?
Na2 N2 N1 Na1 0.000(5) . . . . ?
Na2 N2 N1 C1 180.000(3) . . . . ?
Na2 N2 N3 Na2 0.000(3) . . . 6_657 ?
Na2 N2 N3 N4 180.000(3) . . . . ?
Na2 N3 N4 Na1 0.000(4) 6_657 . . 1_655 ?
Na2 N3 N4 C1 180.000(4) 6_657 . . . ?
N2 N1 C1 N4 0.000(3) . . . . ?
N2 N1 C1 C2 180.000(3) . . . . ?
N2 N3 N4 Na1 180.000(3) . . . 1_655 ?
N2 N3 N4 C1 0.000(4) . . . . ?
N5 C3 C2 O4 180.000(3) . . . . ?
N5 C3 C2 C1 0.000(4) . . . . ?
N1 N2 N3 Na2 180.000(2) . . . 6_657 ?
N1 N2 N3 N4 0.000(4) . . . . ?
N1 C1 C2 O4 0.000(4) . . . . ?
N1 C1 C2 C3 180.000(3) . . . . ?
N3 N2 N1 Na1 180.000(3) . . . . ?
N3 N2 N1 C1 0.000(4) . . . . ?
N3 N4 C1 N1 0.000(3) . . . . ?
N3 N4 C1 C2 180.000(3) . . . . ?
N8 N7 N6 N5 0.000(2) . . . . ?
N8 C3 C2 O4 0.000(4) . . . . ?
N8 C3 C2 C1 180.000(3) . . . . ?
N4 C1 C2 O4 180.000(3) . . . . ?
N4 C1 C2 C3 0.000(4) . . . . ?
N7 N8 C3 N5 0.000(3) . . . . ?
N7 N8 C3 C2 180.000(3) . . . . ?
C3 N5 N6 N7 0.000(2) . . . . ?
C3 N8 N7 N6 0.000(2) . . . . ?
N6 N5 C3 N8 0.000(2) . . . . ?
N6 N5 C3 C2 180.000(3) . . . . ?
